data_4119436
loop_
_publ_author_name
'Sarah E. Lindahl'
'Hyunsoo Park'
'Maren Pink'
'Jeffrey M. Zaleski'

_publ_section_title
;
 Utilizing Redox-Mediated Bergman Cyclization toward the Development of
 Dual-Action Metalloenediyne Therapeutics
;
_journal_name_full 'Journal of the American Chemical Society'
_journal_page_first 3826
_journal_page_last 3833
_journal_paper_doi 10.1021/ja308190q
_journal_volume 135
_journal_year 2013
_chemical_formula_moiety 'C68 H48 P4 Pt'
_chemical_formula_sum 'C68 H48 P4 Pt'
_chemical_formula_weight 1184.03
_space_group_IT_number 15
_symmetry_cell_setting monoclinic
_symmetry_Int_Tables_number 15
_symmetry_space_group_name_Hall '-C 2yc'
_symmetry_space_group_name_H-M 'C 1 2/c 1'
_atom_sites_solution_hydrogens geom
_atom_sites_solution_primary direct
_atom_sites_solution_secondary difmap
_audit_creation_method SHELXL-97
_cell_angle_alpha 90.00
_cell_angle_beta 93.260(2)
_cell_angle_gamma 90.00
_cell_formula_units_Z 4
_cell_length_a 23.0819(19)
_cell_length_b 11.4752(9)
_cell_length_c 20.2403(16)
_cell_measurement_reflns_used 1048
_cell_measurement_temperature 150(2)
_cell_measurement_theta_max 27.12
_cell_measurement_theta_min 1.77
_cell_volume 5352.4(7)
_computing_cell_refinement 'Bruker APEX II (2009)'
_computing_data_collection 'Bruker APEX II (2009)'
_computing_data_reduction 'Bruker APEX II (2009)'
_computing_molecular_graphics 'Diamond 3.1'
_computing_publication_material WinGX
_computing_structure_refinement 'SHELXL-97 (Sheldrick, 2008)'
_computing_structure_solution 'SHELXS-97 (Sheldrick, 2008)'
_diffrn_ambient_temperature 150(2)
_diffrn_detector_area_resol_mean 83.33
_diffrn_measured_fraction_theta_full 0.999
_diffrn_measured_fraction_theta_max 0.999
_diffrn_measurement_device_type kappa
_diffrn_measurement_method 'phi and omega scans'
_diffrn_radiation_monochromator graphite
_diffrn_radiation_probe x-ray
_diffrn_radiation_type MoK\a
_diffrn_radiation_wavelength 0.71073
_diffrn_reflns_av_R_equivalents 0.0865
_diffrn_reflns_av_sigmaI/netI 0.0758
_diffrn_reflns_limit_h_max 29
_diffrn_reflns_limit_h_min -29
_diffrn_reflns_limit_k_max 14
_diffrn_reflns_limit_k_min -14
_diffrn_reflns_limit_l_max 25
_diffrn_reflns_limit_l_min -25
_diffrn_reflns_number 25982
_diffrn_reflns_theta_full 27.12
_diffrn_reflns_theta_max 27.12
_diffrn_reflns_theta_min 1.77
_diffrn_source 'fine-focus sealed tube'
_diffrn_source_type 'Bruker APEX II'
_exptl_absorpt_coefficient_mu 2.784
_exptl_absorpt_correction_T_max 0.9464
_exptl_absorpt_correction_T_min 0.7682
_exptl_absorpt_correction_type multi-scan
_exptl_absorpt_process_details 'SADABS (R. Blessing, 1995)'
_exptl_crystal_colour red
_exptl_crystal_density_diffrn 1.469
_exptl_crystal_description plate
_exptl_crystal_F_000 2376
_exptl_crystal_size_max 0.10
_exptl_crystal_size_mid 0.03
_exptl_crystal_size_min 0.02
_refine_diff_density_max 0.635
_refine_diff_density_min -0.923
_refine_diff_density_rms 0.127
_refine_ls_extinction_method none
_refine_ls_goodness_of_fit_ref 1.002
_refine_ls_hydrogen_treatment constr
_refine_ls_matrix_type full
_refine_ls_number_parameters 330
_refine_ls_number_reflns 5913
_refine_ls_number_restraints 0
_refine_ls_restrained_S_all 1.002
_refine_ls_R_factor_all 0.0568
_refine_ls_R_factor_gt 0.0360
_refine_ls_shift/su_max 0.001
_refine_ls_shift/su_mean 0.000
_refine_ls_structure_factor_coef Fsqd
_refine_ls_weighting_details 'calc w=1/[\s^2^(Fo^2^)+(0.0203P)^2^+0.0000P] where P=(Fo^2^+2Fc^2^)/3'
_refine_ls_weighting_scheme calc
_refine_ls_wR_factor_gt 0.0592
_refine_ls_wR_factor_ref 0.0649
_reflns_number_gt 4815
_reflns_number_total 5913
_reflns_threshold_expression >2sigma(I)
_cod_data_source_file ja308190q_si_001.cif
_cod_data_source_block c2c
_cod_original_sg_symbol_H-M 'C 2/c'
_cod_database_code 4119436

loop_
_symmetry_equiv_pos_as_xyz
'x, y, z'
'-x, y, -z+1/2'
'x+1/2, y+1/2, z'
'-x+1/2, y+1/2, -z+1/2'
'-x, -y, -z'
'x, -y, z-1/2'
'-x+1/2, -y+1/2, -z'
'x+1/2, -y+1/2, z-1/2'

loop_
_atom_site_label
_atom_site_type_symbol
_atom_site_fract_x
_atom_site_fract_y
_atom_site_fract_z
_atom_site_U_iso_or_equiv
_atom_site_adp_type
_atom_site_occupancy
_atom_site_symmetry_multiplicity
_atom_site_calc_flag
_atom_site_refinement_flags
Pt1 Pt 0.0000 0.828256(19) 0.2500 0.01480(6) Uani 1 2 d S
P1 P -0.04859(4) 0.70596(8) 0.31788(5) 0.0175(2) Uani 1 1 d .
P2 P 0.06488(4) 0.93993(8) 0.31150(5) 0.0170(2) Uani 1 1 d .
C1 C -0.00149(16) 0.6386(3) 0.37896(18) 0.0206(9) Uani 1 1 d .
C2 C 0.03784(16) 0.6103(3) 0.41663(19) 0.0218(9) Uani 1 1 d .
C3 C 0.09023(16) 0.5977(3) 0.45794(19) 0.0216(9) Uani 1 1 d .
C4 C 0.10526(17) 0.4958(4) 0.4932(2) 0.0292(10) Uani 1 1 d .
H4 H 0.0807 0.4294 0.4893 0.035 Uiso 1 1 calc R
C5 C 0.15559(18) 0.4916(4) 0.5334(2) 0.0368(12) Uani 1 1 d .
H5 H 0.1662 0.4216 0.5560 0.044 Uiso 1 1 calc R
C6 C 0.19082(18) 0.5898(4) 0.5409(2) 0.0415(13) Uani 1 1 d .
H6 H 0.2246 0.5870 0.5700 0.050 Uiso 1 1 calc R
C7 C 0.17719(17) 0.6915(4) 0.5065(2) 0.0321(11) Uani 1 1 d .
H7 H 0.2015 0.7580 0.5121 0.038 Uiso 1 1 calc R
C8 C 0.12753(16) 0.6959(3) 0.46344(18) 0.0221(9) Uani 1 1 d .
C9 C 0.11409(16) 0.7942(3) 0.42155(19) 0.0217(9) Uani 1 1 d .
C10 C 0.09791(16) 0.8639(3) 0.38050(18) 0.0192(9) Uani 1 1 d .
C11 C -0.10433(15) 0.7629(3) 0.37064(18) 0.0178(8) Uani 1 1 d .
C12 C -0.09078(17) 0.7966(3) 0.4358(2) 0.0277(10) Uani 1 1 d .
H12 H -0.0521 0.7886 0.4538 0.033 Uiso 1 1 calc R
C13 C -0.13291(18) 0.8417(4) 0.4747(2) 0.0369(11) Uani 1 1 d .
H13 H -0.1228 0.8652 0.5189 0.044 Uiso 1 1 calc R
C14 C -0.18965(19) 0.8526(4) 0.4493(2) 0.0393(12) Uani 1 1 d .
H14 H -0.2188 0.8823 0.4761 0.047 Uiso 1 1 calc R
C15 C -0.20326(17) 0.8197(4) 0.3848(2) 0.0352(10) Uani 1 1 d .
H15 H -0.2420 0.8277 0.3670 0.042 Uiso 1 1 calc R
C16 C -0.16143(16) 0.7754(3) 0.3454(2) 0.0246(9) Uani 1 1 d .
H16 H -0.1717 0.7534 0.3010 0.030 Uiso 1 1 calc R
C17 C -0.08679(15) 0.5784(3) 0.28175(19) 0.0195(9) Uani 1 1 d .
C18 C -0.09253(17) 0.4768(4) 0.3180(2) 0.0293(10) Uani 1 1 d .
H18 H -0.0758 0.4720 0.3619 0.035 Uiso 1 1 calc R
C19 C -0.12240(19) 0.3826(4) 0.2906(2) 0.0363(11) Uani 1 1 d .
H19 H -0.1256 0.3131 0.3156 0.044 Uiso 1 1 calc R
C20 C -0.14760(18) 0.3886(4) 0.2275(2) 0.0329(11) Uani 1 1 d .
H20 H -0.1685 0.3239 0.2091 0.039 Uiso 1 1 calc R
C21 C -0.14231(16) 0.4897(4) 0.1911(2) 0.0280(10) Uani 1 1 d .
H21 H -0.1597 0.4945 0.1474 0.034 Uiso 1 1 calc R
C22 C -0.11173(16) 0.5839(3) 0.21811(19) 0.0230(9) Uani 1 1 d .
H22 H -0.1079 0.6527 0.1927 0.028 Uiso 1 1 calc R
C23 C 0.12799(15) 1.0010(3) 0.27282(19) 0.0194(9) Uani 1 1 d .
C24 C 0.18187(16) 1.0152(4) 0.3065(2) 0.0307(10) Uani 1 1 d .
H24 H 0.1874 0.9911 0.3513 0.037 Uiso 1 1 calc R
C25 C 0.22745(18) 1.0647(4) 0.2744(3) 0.0427(13) Uani 1 1 d .
H25 H 0.2644 1.0729 0.2971 0.051 Uiso 1 1 calc R
C26 C 0.21936(19) 1.1019(4) 0.2100(3) 0.0396(12) Uani 1 1 d .
H26 H 0.2505 1.1370 0.1886 0.048 Uiso 1 1 calc R
C27 C 0.16615(19) 1.0882(4) 0.1764(2) 0.0331(11) Uani 1 1 d .
H27 H 0.1604 1.1144 0.1320 0.040 Uiso 1 1 calc R
C28 C 0.12106(17) 1.0361(3) 0.2079(2) 0.0237(9) Uani 1 1 d .
H28 H 0.0848 1.0244 0.1842 0.028 Uiso 1 1 calc R
C29 C 0.03737(15) 1.0688(3) 0.35333(18) 0.0173(8) Uani 1 1 d .
C30 C 0.00337(17) 1.0537(4) 0.40764(19) 0.0257(10) Uani 1 1 d .
H30 H -0.0023 0.9777 0.4247 0.031 Uiso 1 1 calc R
C31 C -0.02197(17) 1.1475(3) 0.43673(19) 0.0273(10) Uani 1 1 d .
H31 H -0.0453 1.1359 0.4733 0.033 Uiso 1 1 calc R
C32 C -0.01361(18) 1.2588(4) 0.4128(2) 0.0306(11) Uani 1 1 d .
H32 H -0.0310 1.3237 0.4331 0.037 Uiso 1 1 calc R
C33 C 0.01996(19) 1.2752(4) 0.3598(2) 0.0349(11) Uani 1 1 d .
H33 H 0.0259 1.3517 0.3435 0.042 Uiso 1 1 calc R
C34 C 0.04538(16) 1.1808(4) 0.3296(2) 0.0286(9) Uani 1 1 d .
H34 H 0.0683 1.1929 0.2927 0.034 Uiso 1 1 calc R

loop_
_atom_site_aniso_label
_atom_site_aniso_U_11
_atom_site_aniso_U_22
_atom_site_aniso_U_33
_atom_site_aniso_U_23
_atom_site_aniso_U_13
_atom_site_aniso_U_12
Pt1 0.01493(10) 0.01290(11) 0.01651(11) 0.000 0.00040(7) 0.000
P1 0.0169(5) 0.0159(5) 0.0196(5) 0.0017(4) -0.0010(4) -0.0016(4)
P2 0.0168(5) 0.0149(5) 0.0192(5) -0.0001(4) -0.0003(4) -0.0004(4)
C1 0.023(2) 0.019(2) 0.020(2) 0.0039(16) 0.0033(17) -0.0029(16)
C2 0.023(2) 0.020(2) 0.023(2) 0.0031(17) 0.0073(18) -0.0027(17)
C3 0.0171(19) 0.026(2) 0.022(2) 0.0042(18) 0.0057(17) 0.0020(17)
C4 0.028(2) 0.028(2) 0.032(2) 0.0108(19) 0.0049(19) 0.0021(19)
C5 0.028(2) 0.042(3) 0.040(3) 0.021(2) 0.000(2) 0.006(2)
C6 0.025(2) 0.056(3) 0.042(3) 0.022(2) -0.010(2) -0.001(2)
C7 0.027(2) 0.034(3) 0.035(2) 0.010(2) -0.0056(19) -0.0040(19)
C8 0.025(2) 0.022(2) 0.020(2) 0.0032(16) 0.0046(16) 0.0033(16)
C9 0.018(2) 0.022(2) 0.024(2) -0.0011(17) 0.0017(17) 0.0004(16)
C10 0.021(2) 0.017(2) 0.020(2) -0.0040(16) 0.0002(17) -0.0031(15)
C11 0.020(2) 0.010(2) 0.023(2) -0.0015(16) 0.0048(17) -0.0036(15)
C12 0.025(2) 0.030(3) 0.028(2) 0.0014(18) -0.0017(19) -0.0062(17)
C13 0.041(3) 0.043(3) 0.027(2) -0.007(2) 0.008(2) 0.000(2)
C14 0.040(3) 0.035(3) 0.045(3) -0.007(2) 0.019(2) 0.007(2)
C15 0.023(2) 0.039(3) 0.045(3) 0.002(2) 0.0047(19) 0.002(2)
C16 0.023(2) 0.024(2) 0.027(2) 0.0005(18) -0.0003(18) -0.0027(17)
C17 0.018(2) 0.017(2) 0.023(2) 0.0000(17) 0.0050(17) -0.0036(16)
C18 0.032(2) 0.024(2) 0.032(2) 0.0023(19) 0.000(2) -0.0056(19)
C19 0.045(3) 0.020(2) 0.043(3) 0.006(2) 0.001(2) -0.009(2)
C20 0.034(3) 0.021(2) 0.045(3) -0.010(2) 0.005(2) -0.0043(19)
C21 0.023(2) 0.035(3) 0.026(2) -0.007(2) 0.0027(18) -0.0058(19)
C22 0.023(2) 0.020(2) 0.026(2) 0.0009(17) 0.0044(18) -0.0025(17)
C23 0.020(2) 0.010(2) 0.028(2) -0.0034(17) 0.0024(17) 0.0003(16)
C24 0.020(2) 0.032(3) 0.039(3) 0.001(2) -0.0023(19) -0.0073(19)
C25 0.019(2) 0.040(3) 0.069(4) 0.005(3) 0.001(2) -0.009(2)
C26 0.029(3) 0.025(3) 0.066(4) 0.005(2) 0.020(2) -0.003(2)
C27 0.039(3) 0.019(2) 0.043(3) 0.002(2) 0.018(2) 0.007(2)
C28 0.024(2) 0.019(2) 0.029(2) 0.0026(18) 0.0063(18) 0.0025(17)
C29 0.0150(19) 0.022(2) 0.015(2) -0.0015(16) -0.0018(16) -0.0034(16)
C30 0.030(2) 0.026(2) 0.021(2) 0.0019(18) 0.0020(19) 0.0027(19)
C31 0.035(2) 0.031(3) 0.017(2) -0.0030(18) 0.0051(18) 0.0085(19)
C32 0.032(2) 0.026(3) 0.034(3) -0.008(2) 0.005(2) 0.010(2)
C33 0.045(3) 0.019(2) 0.042(3) 0.005(2) 0.010(2) 0.004(2)
C34 0.032(2) 0.024(2) 0.031(2) -0.002(2) 0.0131(18) 0.001(2)

loop_
_atom_type_symbol
_atom_type_description
_atom_type_scat_dispersion_real
_atom_type_scat_dispersion_imag
_atom_type_scat_source
C C 0.0033 0.0016 'International Tables Vol C Tables 4.2.6.8 and 6.1.1.4'
H H 0.0000 0.0000 'International Tables Vol C Tables 4.2.6.8 and 6.1.1.4'
P P 0.1023 0.0942 'International Tables Vol C Tables 4.2.6.8 and 6.1.1.4'
Pt Pt -1.7033 8.3905 'International Tables Vol C Tables 4.2.6.8 and 6.1.1.4'

loop_
_geom_angle_atom_site_label_1
_geom_angle_atom_site_label_2
_geom_angle_atom_site_label_3
_geom_angle
_geom_angle_site_symmetry_1
_geom_angle_site_symmetry_3
P2 Pt1 P2 111.78(5) 2 .
P2 Pt1 P1 109.93(3) 2 .
P2 Pt1 P1 110.09(3) . .
P2 Pt1 P1 110.09(3) 2 2
P2 Pt1 P1 109.93(3) . 2
P1 Pt1 P1 104.80(5) . 2
C1 P1 C17 101.02(17) . .
C1 P1 C11 99.86(18) . .
C17 P1 C11 100.28(17) . .
C1 P1 Pt1 112.41(13) . .
C17 P1 Pt1 119.16(13) . .
C11 P1 Pt1 120.74(12) . .
C10 P2 C23 101.94(17) . .
C10 P2 C29 100.17(16) . .
C23 P2 C29 101.16(17) . .
C10 P2 Pt1 113.00(12) . .
C23 P2 Pt1 119.61(12) . .
C29 P2 Pt1 118.03(11) . .
C2 C1 P1 166.8(3) . .
C1 C2 C3 168.6(4) . .
C4 C3 C8 119.4(3) . .
C4 C3 C2 123.7(4) . .
C8 C3 C2 116.9(3) . .
C5 C4 C3 120.2(4) . .
C5 C4 H4 119.9 . .
C3 C4 H4 119.9 . .
C4 C5 C6 120.2(4) . .
C4 C5 H5 119.9 . .
C6 C5 H5 119.9 . .
C7 C6 C5 120.8(4) . .
C7 C6 H6 119.6 . .
C5 C6 H6 119.6 . .
C6 C7 C8 119.8(4) . .
C6 C7 H7 120.1 . .
C8 C7 H7 120.1 . .
C7 C8 C3 119.5(3) . .
C7 C8 C9 122.5(4) . .
C3 C8 C9 117.9(3) . .
C10 C9 C8 169.7(4) . .
C9 C10 P2 166.8(3) . .
C16 C11 C12 118.4(4) . .
C16 C11 P1 120.2(3) . .
C12 C11 P1 121.5(3) . .
C13 C12 C11 121.0(4) . .
C13 C12 H12 119.5 . .
C11 C12 H12 119.5 . .
C12 C13 C14 120.2(4) . .
C12 C13 H13 119.9 . .
C14 C13 H13 119.9 . .
C15 C14 C13 119.1(4) . .
C15 C14 H14 120.5 . .
C13 C14 H14 120.5 . .
C14 C15 C16 121.2(4) . .
C14 C15 H15 119.4 . .
C16 C15 H15 119.4 . .
C15 C16 C11 120.3(4) . .
C15 C16 H16 119.9 . .
C11 C16 H16 119.9 . .
C22 C17 C18 118.9(4) . .
C22 C17 P1 120.0(3) . .
C18 C17 P1 121.1(3) . .
C19 C18 C17 120.4(4) . .
C19 C18 H18 119.8 . .
C17 C18 H18 119.8 . .
C20 C19 C18 120.6(4) . .
C20 C19 H19 119.7 . .
C18 C19 H19 119.7 . .
C19 C20 C21 119.5(4) . .
C19 C20 H20 120.3 . .
C21 C20 H20 120.3 . .
C20 C21 C22 120.1(4) . .
C20 C21 H21 120.0 . .
C22 C21 H21 120.0 . .
C17 C22 C21 120.6(4) . .
C17 C22 H22 119.7 . .
C21 C22 H22 119.7 . .
C28 C23 C24 119.0(4) . .
C28 C23 P2 117.9(3) . .
C24 C23 P2 123.1(3) . .
C25 C24 C23 119.9(4) . .
C25 C24 H24 120.0 . .
C23 C24 H24 120.0 . .
C26 C25 C24 120.3(4) . .
C26 C25 H25 119.8 . .
C24 C25 H25 119.8 . .
C25 C26 C27 120.1(4) . .
C25 C26 H26 120.0 . .
C27 C26 H26 120.0 . .
C26 C27 C28 119.6(4) . .
C26 C27 H27 120.2 . .
C28 C27 H27 120.2 . .
C23 C28 C27 121.0(4) . .
C23 C28 H28 119.5 . .
C27 C28 H28 119.5 . .
C34 C29 C30 118.6(4) . .
C34 C29 P2 122.0(3) . .
C30 C29 P2 119.2(3) . .
C31 C30 C29 120.8(4) . .
C31 C30 H30 119.6 . .
C29 C30 H30 119.6 . .
C30 C31 C32 120.2(4) . .
C30 C31 H31 119.9 . .
C32 C31 H31 119.9 . .
C33 C32 C31 119.7(4) . .
C33 C32 H32 120.1 . .
C31 C32 H32 120.1 . .
C32 C33 C34 120.6(4) . .
C32 C33 H33 119.7 . .
C34 C33 H33 119.7 . .
C29 C34 C33 120.1(4) . .
C29 C34 H34 119.9 . .
C33 C34 H34 119.9 . .

loop_
_geom_bond_atom_site_label_1
_geom_bond_atom_site_label_2
_geom_bond_distance
_geom_bond_site_symmetry_2
Pt1 P2 2.2851(9) 2
Pt1 P2 2.2852(9) .
Pt1 P1 2.2999(10) .
Pt1 P1 2.2999(10) 2
P1 C1 1.776(4) .
P1 C17 1.839(4) .
P1 C11 1.838(4) .
P2 C10 1.781(4) .
P2 C23 1.832(4) .
P2 C29 1.835(4) .
C1 C2 1.197(5) .
C2 C3 1.438(5) .
C3 C4 1.404(5) .
C3 C8 1.418(5) .
C4 C5 1.381(5) .
C4 H4 0.9500 .
C5 C6 1.392(6) .
C5 H5 0.9500 .
C6 C7 1.387(6) .
C6 H6 0.9500 .
C7 C8 1.401(5) .
C7 H7 0.9500 .
C8 C9 1.434(5) .
C9 C10 1.198(5) .
C11 C16 1.393(5) .
C11 C12 1.392(5) .
C12 C13 1.386(6) .
C12 H12 0.9500 .
C13 C14 1.385(6) .
C13 H13 0.9500 .
C14 C15 1.379(6) .
C14 H14 0.9500 .
C15 C16 1.383(6) .
C15 H15 0.9500 .
C16 H16 0.9500 .
C17 C22 1.382(5) .
C17 C18 1.387(5) .
C18 C19 1.381(5) .
C18 H18 0.9500 .
C19 C20 1.374(6) .
C19 H19 0.9500 .
C20 C21 1.383(6) .
C20 H20 0.9500 .
C21 C22 1.387(5) .
C21 H21 0.9500 .
C22 H22 0.9500 .
C23 C28 1.376(5) .
C23 C24 1.393(5) .
C24 C25 1.388(6) .
C24 H24 0.9500 .
C25 C26 1.375(6) .
C25 H25 0.9500 .
C26 C27 1.378(6) .
C26 H26 0.9500 .
C27 C28 1.386(6) .
C27 H27 0.9500 .
C28 H28 0.9500 .
C29 C34 1.388(5) .
C29 C30 1.397(5) .
C30 C31 1.373(5) .
C30 H30 0.9500 .
C31 C32 1.383(6) .
C31 H31 0.9500 .
C32 C33 1.372(6) .
C32 H32 0.9500 .
C33 C34 1.389(6) .
C33 H33 0.9500 .
C34 H34 0.9500 .

loop_
_geom_torsion_atom_site_label_1
_geom_torsion_atom_site_label_2
_geom_torsion_atom_site_label_3
_geom_torsion_atom_site_label_4
_geom_torsion
_geom_torsion_site_symmetry_1
P2 Pt1 P1 C1 -167.77(14) 2
P2 Pt1 P1 C1 -44.20(14) .
P1 Pt1 P1 C1 73.96(14) 2
P2 Pt1 P1 C17 74.40(14) 2
P2 Pt1 P1 C17 -162.04(14) .
P1 Pt1 P1 C17 -43.88(14) 2
P2 Pt1 P1 C11 -50.33(14) 2
P2 Pt1 P1 C11 73.24(14) .
P1 Pt1 P1 C11 -168.60(14) 2
P2 Pt1 P2 C10 158.43(15) 2
P1 Pt1 P2 C10 35.95(15) .
P1 Pt1 P2 C10 -79.01(14) 2
P2 Pt1 P2 C23 -81.59(14) 2
P1 Pt1 P2 C23 155.93(14) .
P1 Pt1 P2 C23 40.98(14) 2
P2 Pt1 P2 C29 42.11(14) 2
P1 Pt1 P2 C29 -80.37(14) .
P1 Pt1 P2 C29 164.68(14) 2
C17 P1 C1 C2 143.7(16) .
C11 P1 C1 C2 -113.7(16) .
Pt1 P1 C1 C2 15.6(16) .
P1 C1 C2 C3 9(3) .
C1 C2 C3 C4 -171(2) .
C1 C2 C3 C8 10(2) .
C8 C3 C4 C5 0.7(6) .
C2 C3 C4 C5 -178.1(4) .
C3 C4 C5 C6 2.1(7) .
C4 C5 C6 C7 -2.4(7) .
C5 C6 C7 C8 -0.1(7) .
C6 C7 C8 C3 2.9(6) .
C6 C7 C8 C9 -173.7(4) .
C4 C3 C8 C7 -3.2(6) .
C2 C3 C8 C7 175.7(4) .
C4 C3 C8 C9 173.6(4) .
C2 C3 C8 C9 -7.6(5) .
C7 C8 C9 C10 156(2) .
C3 C8 C9 C10 -21(3) .
C8 C9 C10 P2 3(4) .
C23 P2 C10 C9 -124.5(16) .
C29 P2 C10 C9 131.6(16) .
Pt1 P2 C10 C9 5.1(17) .
C1 P1 C11 C16 -150.6(3) .
C17 P1 C11 C16 -47.4(3) .
Pt1 P1 C11 C16 85.7(3) .
C1 P1 C11 C12 30.6(3) .
C17 P1 C11 C12 133.8(3) .
Pt1 P1 C11 C12 -93.0(3) .
C16 C11 C12 C13 -0.1(6) .
P1 C11 C12 C13 178.7(3) .
C11 C12 C13 C14 0.8(7) .
C12 C13 C14 C15 -1.0(7) .
C13 C14 C15 C16 0.6(7) .
C14 C15 C16 C11 0.1(7) .
C12 C11 C16 C15 -0.3(6) .
P1 C11 C16 C15 -179.1(3) .
C1 P1 C17 C22 -156.4(3) .
C11 P1 C17 C22 101.4(3) .
Pt1 P1 C17 C22 -32.7(4) .
C1 P1 C17 C18 25.4(4) .
C11 P1 C17 C18 -76.9(4) .
Pt1 P1 C17 C18 149.0(3) .
C22 C17 C18 C19 0.4(6) .
P1 C17 C18 C19 178.6(3) .
C17 C18 C19 C20 -1.0(7) .
C18 C19 C20 C21 0.7(7) .
C19 C20 C21 C22 0.1(6) .
C18 C17 C22 C21 0.4(6) .
P1 C17 C22 C21 -177.8(3) .
C20 C21 C22 C17 -0.7(6) .
C10 P2 C23 C28 161.0(3) .
C29 P2 C23 C28 -95.9(3) .
Pt1 P2 C23 C28 35.6(3) .
C10 P2 C23 C24 -20.3(4) .
C29 P2 C23 C24 82.8(4) .
Pt1 P2 C23 C24 -145.7(3) .
C28 C23 C24 C25 0.2(6) .
P2 C23 C24 C25 -178.5(3) .
C23 C24 C25 C26 1.3(7) .
C24 C25 C26 C27 -1.2(7) .
C25 C26 C27 C28 -0.5(7) .
C24 C23 C28 C27 -1.9(6) .
P2 C23 C28 C27 176.8(3) .
C26 C27 C28 C23 2.1(6) .
C10 P2 C29 C34 133.2(3) .
C23 P2 C29 C34 28.8(3) .
Pt1 P2 C29 C34 -103.7(3) .
C10 P2 C29 C30 -52.0(3) .
C23 P2 C29 C30 -156.4(3) .
Pt1 P2 C29 C30 71.1(3) .
C34 C29 C30 C31 0.5(5) .
P2 C29 C30 C31 -174.5(3) .
C29 C30 C31 C32 -0.6(6) .
C30 C31 C32 C33 0.2(6) .
C31 C32 C33 C34 0.3(6) .
C30 C29 C34 C33 0.1(5) .
P2 C29 C34 C33 174.9(3) .
C32 C33 C34 C29 -0.5(6) .
